data_9013435
loop_
_publ_author_name
'Bennett, J. M.'
'Smith, J. V.'

_publ_section_title
;
 Positions of cations and molecules in zeolites with the faujasite-type
 framework III. Hydrated Ca-exchanged faujasite
;
_journal_name_full 'Materials Research Bulletin'
_journal_page_first 933
_journal_page_last 940
_journal_paper_doi 10.1016/0025-5408(68)90105-0
_journal_volume 3
_journal_year 1968
_chemical_compound_source 'Sasbach, Kaiserstuhl, Germany'
_chemical_formula_sum 'Al1.782 Ca0.731 H6 O13.625 Si4.218'
_chemical_name_mineral Faujasite-Ca
_space_group_IT_number 227
_symmetry_space_group_name_Hall '-F 4vw 2vw 3'
_symmetry_space_group_name_H-M 'F d -3 m :2'
_cell_angle_alpha 90
_cell_angle_beta 90
_cell_angle_gamma 90
_cell_length_a 24.710
_cell_length_b 24.710
_cell_length_c 24.710
_cell_volume 15087.533
_database_code_amcsd 0014217
_exptl_crystal_density_diffrn 1.479
_cod_original_cell_volume 15087.531
_cod_original_sg_symbol_H-M 'F d -3 m'
_cod_original_formula_sum '(Si4.218 Al1.782) O13.625 Ca.731 H6'
_cod_database_code 9013435

loop_
_space_group_symop_operation_xyz
x,y,z
x,1/2+y,1/2+z
1/2+x,y,1/2+z
1/2+x,1/2+y,z
3/4+z,1/2-x,1/4+y
3/4+z,-x,3/4+y
1/4+z,1/2-x,3/4+y
1/4+z,-x,1/4+y
3/4-y,1/2+z,1/4-x
3/4-y,+z,3/4-x
1/4-y,1/2+z,3/4-x
1/4-y,+z,1/4-x
3/4+x,1/2-y,1/4+z
3/4+x,-y,3/4+z
1/4+x,1/2-y,3/4+z
1/4+x,-y,1/4+z
3/4-z,1/2+x,1/4-y
3/4-z,+x,3/4-y
1/4-z,1/2+x,3/4-y
1/4-z,+x,1/4-y
3/4+y,1/2-z,1/4+x
3/4+y,-z,3/4+x
1/4+y,1/2-z,3/4+x
1/4+y,-z,1/4+x
3/4-x,1/2+y,1/4-z
3/4-x,+y,3/4-z
1/4-x,1/2+y,3/4-z
1/4-x,+y,1/4-z
1/2+x,3/4-z,1/4-y
1/2+x,1/4-z,3/4-y
+x,3/4-z,3/4-y
+x,1/4-z,1/4-y
1/2-z,3/4+y,1/4+x
1/2-z,1/4+y,3/4+x
-z,3/4+y,3/4+x
-z,1/4+y,1/4+x
1/2+y,3/4-x,1/4-z
1/2+y,1/4-x,3/4-z
+y,3/4-x,3/4-z
+y,1/4-x,1/4-z
1/2-x,3/4+z,1/4+y
1/2-x,1/4+z,3/4+y
-x,3/4+z,3/4+y
-x,1/4+z,1/4+y
1/2+z,3/4-y,1/4-x
1/2+z,1/4-y,3/4-x
+z,3/4-y,3/4-x
+z,1/4-y,1/4-x
1/2-y,3/4+x,1/4+z
1/2-y,1/4+x,3/4+z
-y,3/4+x,3/4+z
-y,1/4+x,1/4+z
x,1/2+z,1/2+y
x,+z,+y
1/2+x,1/2+z,+y
1/2+x,+z,1/2+y
-z,1/2-y,1/2-x
-z,-y,-x
1/2-z,1/2-y,-x
1/2-z,-y,1/2-x
y,1/2+x,1/2+z
y,+x,+z
1/2+y,1/2+x,+z
1/2+y,+x,1/2+z
-x,1/2-z,1/2-y
-x,-z,-y
1/2-x,1/2-z,-y
1/2-x,-z,1/2-y
z,1/2+y,1/2+x
z,+y,+x
1/2+z,1/2+y,+x
1/2+z,+y,1/2+x
-y,1/2-x,1/2-z
-y,-x,-z
1/2-y,1/2-x,-z
1/2-y,-x,1/2-z
3/4+z,1/4+x,1/2-y
3/4+z,3/4+x,-y
1/4+z,1/4+x,-y
1/4+z,3/4+x,1/2-y
3/4-y,1/4-z,1/2+x
3/4-y,3/4-z,+x
1/4-y,1/4-z,+x
1/4-y,3/4-z,1/2+x
3/4+x,1/4+y,1/2-z
3/4+x,3/4+y,-z
1/4+x,1/4+y,-z
1/4+x,3/4+y,1/2-z
3/4-z,1/4-x,1/2+y
3/4-z,3/4-x,+y
1/4-z,1/4-x,+y
1/4-z,3/4-x,1/2+y
3/4+y,1/4+z,1/2-x
3/4+y,3/4+z,-x
1/4+y,1/4+z,-x
1/4+y,3/4+z,1/2-x
3/4-x,1/4-y,1/2+z
3/4-x,3/4-y,+z
1/4-x,1/4-y,+z
1/4-x,3/4-y,1/2+z
-z,3/4+x,3/4+y
-z,1/4+x,1/4+y
1/2-z,3/4+x,1/4+y
1/2-z,1/4+x,3/4+y
y,3/4-z,3/4-x
y,1/4-z,1/4-x
1/2+y,3/4-z,1/4-x
1/2+y,1/4-z,3/4-x
-x,3/4+y,3/4+z
-x,1/4+y,1/4+z
1/2-x,3/4+y,1/4+z
1/2-x,1/4+y,3/4+z
z,3/4-x,3/4-y
z,1/4-x,1/4-y
1/2+z,3/4-x,1/4-y
1/2+z,1/4-x,3/4-y
-y,3/4+z,3/4+x
-y,1/4+z,1/4+x
1/2-y,3/4+z,1/4+x
1/2-y,1/4+z,3/4+x
x,3/4-y,3/4-z
x,1/4-y,1/4-z
1/2+x,3/4-y,1/4-z
1/2+x,1/4-y,3/4-z
1/4-x,1/2+z,3/4-y
1/4-x,+z,1/4-y
3/4-x,1/2+z,1/4-y
3/4-x,+z,3/4-y
1/4+z,1/2-y,3/4+x
1/4+z,-y,1/4+x
3/4+z,1/2-y,1/4+x
3/4+z,-y,3/4+x
1/4-y,1/2+x,3/4-z
1/4-y,+x,1/4-z
3/4-y,1/2+x,1/4-z
3/4-y,+x,3/4-z
1/4+x,1/2-z,3/4+y
1/4+x,-z,1/4+y
3/4+x,1/2-z,1/4+y
3/4+x,-z,3/4+y
1/4-z,1/2+y,3/4-x
1/4-z,+y,1/4-x
3/4-z,1/2+y,1/4-x
3/4-z,+y,3/4-x
1/4+y,1/2-x,3/4+z
1/4+y,-x,1/4+z
3/4+y,1/2-x,1/4+z
3/4+y,-x,3/4+z
3/4-x,3/4-z,y
3/4-x,1/4-z,1/2+y
1/4-x,3/4-z,1/2+y
1/4-x,1/4-z,y
3/4+z,3/4+y,-x
3/4+z,1/4+y,1/2-x
1/4+z,3/4+y,1/2-x
1/4+z,1/4+y,-x
3/4-y,3/4-x,z
3/4-y,1/4-x,1/2+z
1/4-y,3/4-x,1/2+z
1/4-y,1/4-x,z
3/4+x,3/4+z,-y
3/4+x,1/4+z,1/2-y
1/4+x,3/4+z,1/2-y
1/4+x,1/4+z,-y
3/4-z,3/4-y,x
3/4-z,1/4-y,1/2+x
1/4-z,3/4-y,1/2+x
1/4-z,1/4-y,x
3/4+y,3/4+x,-z
3/4+y,1/4+x,1/2-z
1/4+y,3/4+x,1/2-z
1/4+y,1/4+x,-z
-z,-x,-y
-z,1/2-x,1/2-y
1/2-z,-x,1/2-y
1/2-z,1/2-x,-y
y,z,x
y,1/2+z,1/2+x
1/2+y,z,1/2+x
1/2+y,1/2+z,x
-x,-y,-z
-x,1/2-y,1/2-z
1/2-x,-y,1/2-z
1/2-x,1/2-y,-z
z,x,y
z,1/2+x,1/2+y
1/2+z,x,1/2+y
1/2+z,1/2+x,y
-y,-z,-x
-y,1/2-z,1/2-x
1/2-y,-z,1/2-x
1/2-y,1/2-z,-x

loop_
_atom_site_label
_atom_site_fract_x
_atom_site_fract_y
_atom_site_fract_z
_atom_site_occupancy
_atom_site_U_iso_or_equiv
_atom_site_type_symbol
_atom_site_attached_hydrogens
SiT 0.96390 0.87450 0.05360 0.70300 0.01140 Si 0
AlT 0.96390 0.87450 0.05360 0.29700 0.01140 Al 0
O1 0.10570 0.89430 0.00000 1.00000 0.02913 O 0
O2 0.00270 0.00270 0.85730 1.00000 0.02280 O 0
O3 0.92370 0.92370 0.03250 1.00000 0.02533 O 0
O4 0.92840 0.92840 0.67750 1.00000 0.02406 O 0
O5 0.27380 0.27380 0.27380 0.73100 0.14438 O 0
Ca1 0.06920 0.06920 0.06920 0.30300 0.02913 Ca 0
Ca2 0.16660 0.16660 0.16660 0.35900 0.05953 Ca 0
Ca3 0.48360 0.48360 0.48360 0.06900 0.04306 Ca 0
Wat 0.44100 0.44100 0.57500 0.29800 0.08359 O 2

loop_
_cod_changelog_entry_id
_cod_changelog_entry_author
_cod_changelog_entry_date
_cod_changelog_entry_text
1
;cod-tools version 3.8.0
Id: cif_guess_AMCSD_atom_types 9581 2023-05-17 12:35:41Z saulius
;
2023-05-23T09:25:00+03:00
;Derived atom types and hydrogen counts
from atom names that follow the AMCSD naming convention
(Wat == water, O-H == hydroxyl).
;

loop_
_cod_related_entry_id
_cod_related_entry_database
_cod_related_entry_code
1 AMCSD 0014217

_cell_formula_units_Z 32
